data_4306797
loop_
_publ_author_name
'Keith M. Wampler'
'Richard R. Schrock'

_publ_section_title
;
Molybdenum Tris(2,5-dimethylpyrrolide), a Rare Homoleptic Molybdenum(III)
Monomer
;
_journal_name_full 'Inorganic Chemistry'
_journal_page_first 10226
_journal_page_last 10228
_journal_paper_doi 10.1021/ic801695j
_journal_volume 47
_journal_year 2008
_chemical_formula_sum 'C50 H36 B F24 Mo N3'
_chemical_formula_weight 1241.57
_chemical_name_systematic
;
 ? 
;
_space_group_IT_number 14
_symmetry_cell_setting monoclinic
_symmetry_space_group_name_Hall '-P 2ybc'
_symmetry_space_group_name_H-M 'P 1 21/c 1'
_atom_sites_solution_hydrogens geom
_atom_sites_solution_primary direct
_atom_sites_solution_secondary difmap
_audit_creation_method SHELXL-97
_cell_angle_alpha 90.00
_cell_angle_beta 97.0180(10)
_cell_angle_gamma 90.00
_cell_formula_units_Z 4
_cell_length_a 13.1820(14)
_cell_length_b 35.909(3)
_cell_length_c 10.7680(8)
_cell_measurement_reflns_used 1644
_cell_measurement_temperature 100(2)
_cell_measurement_theta_max 20
_cell_measurement_theta_min 2
_cell_volume 5058.9(8)
_computing_cell_refinement 'Bruker SMART'
_computing_data_collection 'Bruker SMART'
_computing_data_reduction 'Bruker SAINT'
_computing_molecular_graphics 'Bruker SHELXTL'
_computing_publication_material 'Bruker SHELXTL'
_computing_structure_refinement 'SHELXL-97 (Sheldrick, 1997)'
_computing_structure_solution 'SHELXS-97 (Sheldrick, 1990)'
_diffrn_ambient_temperature 100(2)
_diffrn_measured_fraction_theta_full 0.999
_diffrn_measured_fraction_theta_max 0.999
_diffrn_measurement_device_type 'CCD area detector'
_diffrn_measurement_method 'phi and omega scans'
_diffrn_radiation_monochromator graphite
_diffrn_radiation_source 'fine-focus sealed tube'
_diffrn_radiation_type MoK\a
_diffrn_radiation_wavelength 0.71073
_diffrn_reflns_av_R_equivalents 0.0455
_diffrn_reflns_av_sigmaI/netI 0.0242
_diffrn_reflns_limit_h_max 17
_diffrn_reflns_limit_h_min -17
_diffrn_reflns_limit_k_max 47
_diffrn_reflns_limit_k_min -47
_diffrn_reflns_limit_l_max 14
_diffrn_reflns_limit_l_min -14
_diffrn_reflns_number 102231
_diffrn_reflns_theta_full 28.28
_diffrn_reflns_theta_max 28.28
_diffrn_reflns_theta_min 1.13
_exptl_absorpt_coefficient_mu 0.387
_exptl_absorpt_correction_T_max 0.9734
_exptl_absorpt_correction_T_min 0.8926
_exptl_absorpt_correction_type none
_exptl_crystal_colour yellow
_exptl_crystal_density_diffrn 1.630
_exptl_crystal_density_meas 0
_exptl_crystal_density_method 'not measured'
_exptl_crystal_description plate
_exptl_crystal_F_000 2480
_exptl_crystal_size_max 0.30
_exptl_crystal_size_mid 0.30
_exptl_crystal_size_min 0.07
_refine_diff_density_max 1.187
_refine_diff_density_min -0.723
_refine_diff_density_rms 0.101
_refine_ls_extinction_method none
_refine_ls_goodness_of_fit_ref 1.196
_refine_ls_hydrogen_treatment mixed
_refine_ls_matrix_type full
_refine_ls_number_parameters 804
_refine_ls_number_reflns 12554
_refine_ls_number_restraints 79
_refine_ls_restrained_S_all 1.194
_refine_ls_R_factor_all 0.0657
_refine_ls_R_factor_gt 0.0599
_refine_ls_shift/su_max 0.012
_refine_ls_shift/su_mean 0.000
_refine_ls_structure_factor_coef Fsqd
_refine_ls_weighting_details 'calc w=3D1/[\s^2^(Fo^2^)+(0.0220P)^2^+19.8557P] where P=3D(Fo^2^+2Fc^2^)/3'
_refine_ls_weighting_scheme calc
_refine_ls_wR_factor_gt 0.1333
_refine_ls_wR_factor_ref 0.1361
_reflns_number_gt 11361
_reflns_number_total 12554
_reflns_threshold_expression &gt;2sigma(I)
_cod_data_source_file ic801695j_si_003_1.cif
_cod_data_source_block 08065
_cod_depositor_comments
;
The following automatic conversions were performed:
'_symmetry_cell_setting' value 'Monoclinic' changed to 'monoclinic'
according to '/home/saulius/struct/CIF-dictionaries/cif_core.dic'
dictionary named 'cif_core.dic' version 2.4.1 from 2010-06-29.

Automatic conversion script
Id: cif_fix_enum 1527 2010-12-29 10:47:43Z saulius 
;
_cod_original_cell_volume 5058.9(7)
_cod_database_code 4306797

loop_
_symmetry_equiv_pos_as_xyz
'x, y, z'
'-x, y+1/2, -z+1/2'
'-x, -y, -z'
'x, -y-1/2, z-1/2'

loop_
_atom_site_label
_atom_site_type_symbol
_atom_site_fract_x
_atom_site_fract_y
_atom_site_fract_z
_atom_site_U_iso_or_equiv
_atom_site_adp_type
_atom_site_occupancy
_atom_site_symmetry_multiplicity
_atom_site_calc_flag
_atom_site_refinement_flags
_atom_site_disorder_assembly
_atom_site_disorder_group
Mo1 Mo 0.49792(2) 0.146887(7) 0.19617(3) 0.01660(7) Uani 1 1 d . . .
N1 N 0.5285(2) 0.13799(8) 0.4027(3) 0.0242(6) Uani 1 1 d . A .
C11 C 0.4663(3) 0.16968(10) 0.3779(3) 0.0246(7) Uani 1 1 d . A .
C12 C 0.5239(3) 0.19788(10) 0.3222(3) 0.0256(7) Uani 1 1 d . A .
H12A H 0.5006 0.2238 0.3005 0.031 Uiso 1 1 calc R . .
C13 C 0.6236(3) 0.18348(10) 0.3179(3) 0.0260(7) Uani 1 1 d . A .
H13A H 0.6829 0.1966 0.2879 0.031 Uiso 1 1 calc R . .
C14 C 0.6234(3) 0.14755(10) 0.3695(3) 0.0246(7) Uani 1 1 d . A .
C111 C 0.3642(3) 0.17278(12) 0.4247(4) 0.0332(9) Uani 1 1 d . . .
H11A H 0.3727 0.1840 0.5083 0.050 Uiso 1 1 calc R A .
H11B H 0.3341 0.1479 0.4288 0.050 Uiso 1 1 calc R . .
H11C H 0.3191 0.1885 0.3676 0.050 Uiso 1 1 calc R . .
C141 C 0.7124(3) 0.12210(12) 0.4008(3) 0.0295(8) Uani 1 1 d . . .
H14A H 0.7509 0.1298 0.4803 0.044 Uiso 1 1 calc R A .
H14B H 0.7569 0.1233 0.3344 0.044 Uiso 1 1 calc R . .
H14C H 0.6878 0.0965 0.4082 0.044 Uiso 1 1 calc R . .
N2 N 0.4809(2) 0.15565(8) -0.0124(3) 0.0198(6) Uani 1 1 d . A .
C21 C 0.4387(3) 0.18594(9) 0.0469(3) 0.0211(6) Uani 1 1 d . A .
C22 C 0.3517(3) 0.17357(9) 0.1030(3) 0.0226(7) Uani 1 1 d . A .
H22A H 0.3037 0.1896 0.1445 0.027 Uiso 1 1 calc R . .
C23 C 0.3383(3) 0.13522(10) 0.0723(3) 0.0247(7) Uani 1 1 d . A .
H23A H 0.2823 0.1185 0.0940 0.030 Uiso 1 1 calc R . .
C24 C 0.4169(3) 0.12584(9) 0.0017(3) 0.0207(6) Uani 1 1 d . A .
C211 C 0.4768(3) 0.22442(10) 0.0297(4) 0.0273(8) Uani 1 1 d . . .
H21A H 0.4374 0.2358 -0.0437 0.041 Uiso 1 1 calc R A .
H21B H 0.5492 0.2235 0.0173 0.041 Uiso 1 1 calc R . .
H21C H 0.4688 0.2393 0.1041 0.041 Uiso 1 1 calc R . .
C241 C 0.4295(3) 0.09023(10) -0.0664(4) 0.0284(8) Uani 1 1 d . . .
H24A H 0.3840 0.0902 -0.1455 0.043 Uiso 1 1 calc R A .
H24B H 0.4123 0.0692 -0.0148 0.043 Uiso 1 1 calc R . .
H24C H 0.5006 0.0879 -0.0836 0.043 Uiso 1 1 calc R . .
N3 N 0.566(3) 0.0921(4) 0.178(4) 0.016(3) Uani 0.40(3) 1 d PDU A 1
C31 C 0.6502(17) 0.0839(5) 0.116(2) 0.019(3) Uani 0.40(3) 1 d PDU A 1
C32 C 0.6650(13) 0.0458(4) 0.1151(18) 0.027(4) Uani 0.40(3) 1 d PDU A 1
H32 H 0.7162 0.0328 0.0777 0.032 Uiso 0.40(3) 1 calc PR A 1
C33 C 0.5856(15) 0.0293(5) 0.183(2) 0.031(3) Uani 0.40(3) 1 d PDU A 1
H33A H 0.5402 0.0128 0.1278 0.037 Uiso 0.40(3) 1 calc PR A 1
H33B H 0.6169 0.0147 0.2560 0.037 Uiso 0.40(3) 1 calc PR A 1
C34 C 0.5306(18) 0.0599(6) 0.223(2) 0.025(4) Uani 0.40(3) 1 d PDU A 1
C311 C 0.7103(16) 0.1132(5) 0.0626(19) 0.026(3) Uani 0.40(3) 1 d PDU A 1
H31A H 0.6815 0.1376 0.0782 0.039 Uiso 0.40(3) 1 calc PR A 1
H31B H 0.7079 0.1092 -0.0278 0.039 Uiso 0.40(3) 1 calc PR A 1
H31C H 0.7814 0.1121 0.1016 0.039 Uiso 0.40(3) 1 calc PR A 1
C341 C 0.4438(17) 0.0582(6) 0.296(2) 0.030(4) Uani 0.40(3) 1 d PDU A 1
H34A H 0.4187 0.0835 0.3089 0.045 Uiso 0.40(3) 1 calc PR A 1
H34B H 0.4660 0.0468 0.3779 0.045 Uiso 0.40(3) 1 calc PR A 1
H34C H 0.3889 0.0433 0.2516 0.045 Uiso 0.40(3) 1 calc PR A 1
N3A N 0.5838(19) 0.0965(4) 0.165(3) 0.025(3) Uani 0.60(3) 1 d PDU A 2
C31A C 0.6680(13) 0.0944(6) 0.0983(16) 0.039(4) Uani 0.60(3) 1 d PDU A 2
C32A C 0.6957(14) 0.0578(6) 0.0843(17) 0.066(6) Uani 0.60(3) 1 d PDU A 2
H32A H 0.7497 0.0489 0.0414 0.080 Uiso 0.60(3) 1 calc PR A 2
C33A C 0.6263(18) 0.0354(4) 0.1477(19) 0.070(7) Uani 0.60(3) 1 d PDU A 2
H33C H 0.6643 0.0212 0.2172 0.084 Uiso 0.60(3) 1 calc PR A 2
H33D H 0.5885 0.0177 0.0887 0.084 Uiso 0.60(3) 1 calc PR A 2
C34A C 0.5558(18) 0.0619(5) 0.1955(19) 0.048(4) Uani 0.60(3) 1 d PDU A 2
C351 C 0.7199(11) 0.1272(6) 0.0558(15) 0.051(4) Uani 0.60(3) 1 d PDU A 2
H35A H 0.7763 0.1192 0.0106 0.076 Uiso 0.60(3) 1 calc PR A 2
H35B H 0.7468 0.1423 0.1282 0.076 Uiso 0.60(3) 1 calc PR A 2
H35C H 0.6713 0.1420 0.0000 0.076 Uiso 0.60(3) 1 calc PR A 2
C361 C 0.4714(19) 0.0539(5) 0.2691(18) 0.067(6) Uani 0.60(3) 1 d PDU A 2
H36A H 0.4386 0.0772 0.2891 0.100 Uiso 0.60(3) 1 calc PR A 2
H36C H 0.4983 0.0412 0.3467 0.100 Uiso 0.60(3) 1 calc PR A 2
H36D H 0.4212 0.0378 0.2204 0.100 Uiso 0.60(3) 1 calc PR A 2
B1 B 0.9672(3) 0.12058(9) 0.7448(3) 0.0145(6) Uani 1 1 d . . .
C11B C 1.0106(2) 0.16101(8) 0.7040(3) 0.0162(6) Uani 1 1 d . . .
C12B C 0.9614(2) 0.18074(9) 0.6005(3) 0.0184(6) Uani 1 1 d . . .
H12B H 0.8991 0.1713 0.5587 0.022 Uiso 1 1 calc R . .
C13B C 1.0007(3) 0.21343(9) 0.5576(3) 0.0194(6) Uani 1 1 d . . .
C14B C 1.0943(3) 0.22728(9) 0.6121(3) 0.0214(7) Uani 1 1 d . . .
H14D H 1.1222 0.2494 0.5820 0.026 Uiso 1 1 calc R . .
C15B C 1.1455(3) 0.20786(9) 0.7112(3) 0.0197(6) Uani 1 1 d . . .
C16B C 1.1038(2) 0.17576(9) 0.7580(3) 0.0177(6) Uani 1 1 d . . .
H16B H 1.1398 0.1636 0.8285 0.021 Uiso 1 1 calc R . .
C1F C 0.9421(3) 0.23511(10) 0.4529(4) 0.0294(8) Uani 1 1 d . . .
F1 F 0.8615(2) 0.21729(8) 0.3966(3) 0.0474(7) Uani 1 1 d . . .
F2 F 0.9986(2) 0.24256(11) 0.3607(3) 0.0685(10) Uani 1 1 d . . .
F3 F 0.9111(3) 0.26740(9) 0.4897(3) 0.0853(14) Uani 1 1 d . . .
C2F C 1.2466(3) 0.22077(10) 0.7742(4) 0.0261(7) Uani 1 1 d . . .
F4 F 1.31693(17) 0.19341(7) 0.7855(2) 0.0349(5) Uani 1 1 d . . .
F5 F 1.24210(18) 0.23315(7) 0.8915(2) 0.0382(6) Uani 1 1 d . . .
F6 F 1.2877(2) 0.24835(8) 0.7130(3) 0.0473(7) Uani 1 1 d . . .
C21B C 1.0076(2) 0.09205(8) 0.6414(3) 0.0165(6) Uani 1 1 d . . .
C22B C 0.9462(2) 0.07509(9) 0.5415(3) 0.0167(6) Uani 1 1 d . . .
H22B H 0.8743 0.0786 0.5339 0.020 Uiso 1 1 calc R . .
C23B C 0.9874(3) 0.05315(9) 0.4531(3) 0.0182(6) Uani 1 1 d . . .
C24B C 1.0919(3) 0.04710(9) 0.4602(3) 0.0196(6) Uani 1 1 d . . .
H24D H 1.1196 0.0317 0.4009 0.023 Uiso 1 1 calc R . .
C25B C 1.1548(2) 0.06418(9) 0.5564(3) 0.0191(6) Uani 1 1 d . B .
C26B C 1.1133(2) 0.08632(9) 0.6434(3) 0.0176(6) Uani 1 1 d . . .
H26B H 1.1585 0.0981 0.7070 0.021 Uiso 1 1 calc R . .
C3F C 0.9173(3) 0.03768(10) 0.3456(3) 0.0228(7) Uani 1 1 d . . .
F7 F 0.82552(16) 0.02800(6) 0.3779(2) 0.0292(5) Uani 1 1 d . . .
F8 F 0.95487(19) 0.00752(7) 0.2945(2) 0.0381(6) Uani 1 1 d . . .
F9 F 0.89805(18) 0.06285(7) 0.2527(2) 0.0348(5) Uani 1 1 d . . .
C4F C 1.2681(3) 0.05926(11) 0.5691(4) 0.0279(8) Uani 1 1 d . . .
F10 F 1.3011(5) 0.0439(2) 0.6859(5) 0.0307(14) Uani 0.68(3) 1 d PU B 1
F11 F 1.3199(10) 0.0899(4) 0.5642(15) 0.044(3) Uani 0.68(3) 1 d PU B 1
F12 F 1.2971(5) 0.0344(3) 0.4905(8) 0.044(2) Uani 0.68(3) 1 d PU B 1
F10A F 1.3026(9) 0.0559(12) 0.449(2) 0.078(10) Uani 0.32(3) 1 d PU B 2
F11A F 1.3101(11) 0.0348(6) 0.633(4) 0.076(9) Uani 0.32(3) 1 d PU B 2
F12A F 1.3167(19) 0.0922(8) 0.602(2) 0.030(3) Uani 0.32(3) 1 d PU B 2
C31B C 0.8426(2) 0.12111(9) 0.7400(3) 0.0160(6) Uani 1 1 d . . .
C32B C 0.7842(2) 0.08831(9) 0.7303(3) 0.0188(6) Uani 1 1 d . . .
H32B H 0.8185 0.0650 0.7342 0.023 Uiso 1 1 calc R . .
C33B C 0.6776(2) 0.08877(10) 0.7151(3) 0.0206(6) Uani 1 1 d . . .
C34B C 0.6239(3) 0.12224(10) 0.7132(3) 0.0225(7) Uani 1 1 d . . .
H34D H 0.5513 0.1227 0.7007 0.027 Uiso 1 1 calc R . .
C35B C 0.6801(3) 0.15484(10) 0.7302(3) 0.0218(7) Uani 1 1 d . . .
C36B C 0.7867(3) 0.15426(9) 0.7438(3) 0.0190(6) Uani 1 1 d . . .
H36B H 0.8227 0.1771 0.7561 0.023 Uiso 1 1 calc R . .
C5F C 0.6211(3) 0.05256(11) 0.6958(4) 0.0287(8) Uani 1 1 d . . .
F13 F 0.5220(2) 0.05680(8) 0.6675(4) 0.0649(10) Uani 1 1 d . . .
F14 F 0.6545(3) 0.03234(10) 0.6106(4) 0.0971(17) Uani 1 1 d . . .
F15 F 0.6299(3) 0.03234(8) 0.7993(3) 0.0745(11) Uani 1 1 d . . .
C6F C 0.6279(3) 0.19193(11) 0.7254(4) 0.0318(8) Uani 1 1 d U . .
F16 F 0.52637(18) 0.18996(7) 0.7116(3) 0.0424(6) Uani 1 1 d U . .
F17 F 0.6529(2) 0.21253(8) 0.6292(3) 0.0576(9) Uani 1 1 d . . .
F18 F 0.6544(2) 0.21201(7) 0.8291(3) 0.0480(7) Uani 1 1 d . . .
C41B C 1.0153(2) 0.10851(9) 0.8873(3) 0.0159(6) Uani 1 1 d . . .
C42B C 1.0593(2) 0.07366(9) 0.9174(3) 0.0182(6) Uani 1 1 d . . .
H42B H 1.0623 0.0559 0.8527 0.022 Uiso 1 1 calc R . .
C43B C 1.0991(2) 0.06422(9) 1.0396(3) 0.0180(6) Uani 1 1 d . . .
C44B C 1.0957(3) 0.08930(9) 1.1374(3) 0.0200(6) Uani 1 1 d . . .
H44B H 1.1236 0.0831 1.2203 0.024 Uiso 1 1 calc R . .
C45B C 1.0502(3) 0.12374(9) 1.1100(3) 0.0207(6) Uani 1 1 d . . .
C46B C 1.0112(2) 0.13308(9) 0.9879(3) 0.0183(6) Uani 1 1 d . . .
H46B H 0.9807 0.1569 0.9723 0.022 Uiso 1 1 calc R . .
C7F C 1.1524(3) 0.02762(10) 1.0637(3) 0.0239(7) Uani 1 1 d . . .
F19 F 1.1121(2) 0.00034(7) 0.9915(3) 0.0588(9) Uani 1 1 d . . .
F20 F 1.2487(2) 0.02892(8) 1.0400(4) 0.0625(9) Uani 1 1 d . . .
F21 F 1.1541(3) 0.01555(9) 1.1787(3) 0.0812(14) Uani 1 1 d . . .
C8F C 1.0445(3) 0.15163(10) 1.2133(3) 0.0289(8) Uani 1 1 d . . .
F22 F 1.1011(3) 0.18135(8) 1.1994(3) 0.0670(10) Uani 1 1 d . . .
F23 F 0.9526(3) 0.16380(13) 1.2186(4) 0.0947(16) Uani 1 1 d . . .
F24 F 1.0774(4) 0.13847(9) 1.3249(3) 0.0904(15) Uani 1 1 d . . .

loop_
_atom_site_aniso_label
_atom_site_aniso_U_11
_atom_site_aniso_U_22
_atom_site_aniso_U_33
_atom_site_aniso_U_23
_atom_site_aniso_U_13
_atom_site_aniso_U_12
Mo1 0.01991(13) 0.01178(12) 0.01800(13) -0.00004(10) 0.00185(9) 0.00050(10)
N1 0.0284(15) 0.0201(14) 0.0246(15) -0.0039(11) 0.0059(12) 0.0135(12)
C11 0.0312(18) 0.0229(17) 0.0196(16) -0.0008(13) 0.0027(14) 0.0030(14)
C12 0.0339(19) 0.0193(16) 0.0226(17) -0.0057(13) -0.0006(14) 0.0019(14)
C13 0.0294(18) 0.0228(17) 0.0249(17) -0.0045(14) -0.0001(14) -0.0059(14)
C14 0.0282(17) 0.0267(17) 0.0180(15) -0.0058(13) -0.0005(13) 0.0037(14)
C111 0.038(2) 0.037(2) 0.0268(19) 0.0020(16) 0.0106(16) 0.0129(17)
C141 0.0287(18) 0.036(2) 0.0219(17) -0.0012(15) -0.0022(14) 0.0091(15)
N2 0.0204(13) 0.0206(14) 0.0176(13) 0.0019(10) -0.0009(10) -0.0037(10)
C21 0.0225(16) 0.0173(15) 0.0224(16) 0.0011(12) -0.0024(13) 0.0006(12)
C22 0.0219(16) 0.0160(15) 0.0287(18) -0.0018(13) -0.0017(13) 0.0015(12)
C23 0.0212(16) 0.0218(17) 0.0307(18) -0.0014(14) 0.0014(14) -0.0031(13)
C24 0.0217(15) 0.0160(15) 0.0230(16) -0.0002(12) -0.0033(12) -0.0014(12)
C211 0.0338(19) 0.0159(16) 0.0303(19) 0.0047(13) -0.0031(15) -0.0037(14)
C241 0.0321(19) 0.0217(17) 0.0302(19) -0.0087(14) -0.0020(15) -0.0026(14)
N3 0.017(8) 0.013(6) 0.018(7) -0.001(5) 0.004(4) 0.001(5)
C31 0.022(6) 0.017(7) 0.015(5) 0.004(5) -0.004(4) 0.001(5)
C32 0.018(8) 0.029(10) 0.033(7) -0.002(6) 0.007(5) 0.011(6)
C33 0.036(8) 0.020(5) 0.036(7) 0.004(4) 0.003(5) 0.005(5)
C34 0.037(8) 0.020(6) 0.018(8) 0.006(5) 0.007(5) 0.010(5)
C311 0.028(7) 0.027(8) 0.022(6) 0.005(6) 0.001(5) 0.002(6)
C341 0.044(7) 0.020(6) 0.029(9) 0.004(5) 0.019(6) -0.001(5)
N3A 0.032(10) 0.018(4) 0.024(8) -0.002(4) -0.005(5) 0.004(5)
C31A 0.040(9) 0.044(10) 0.030(8) -0.018(7) -0.009(5) 0.026(7)
C32A 0.047(8) 0.090(12) 0.056(9) -0.042(8) -0.018(6) 0.045(8)
C33A 0.09(2) 0.033(10) 0.071(17) -0.029(10) -0.049(12) 0.033(11)
C34A 0.073(12) 0.033(6) 0.031(9) -0.005(5) -0.022(7) 0.014(7)
C351 0.025(5) 0.100(14) 0.029(5) 0.009(8) 0.012(4) 0.019(8)
C361 0.131(19) 0.025(7) 0.040(10) 0.006(5) -0.009(10) -0.035(10)
B1 0.0167(15) 0.0098(14) 0.0173(16) 0.0000(12) 0.0028(12) 0.0028(12)
C11B 0.0200(15) 0.0108(13) 0.0184(14) -0.0014(11) 0.0047(12) 0.0012(11)
C12B 0.0205(15) 0.0145(14) 0.0200(15) -0.0009(11) 0.0017(12) -0.0022(11)
C13B 0.0264(16) 0.0138(14) 0.0184(15) 0.0004(11) 0.0046(12) 0.0018(12)
C14B 0.0267(17) 0.0151(15) 0.0237(16) 0.0010(12) 0.0082(13) -0.0031(12)
C15B 0.0208(15) 0.0160(15) 0.0230(16) -0.0022(12) 0.0051(12) -0.0025(12)
C16B 0.0197(15) 0.0138(14) 0.0201(15) 0.0011(11) 0.0040(12) 0.0014(11)
C1F 0.037(2) 0.0208(17) 0.0291(19) 0.0083(14) -0.0002(16) -0.0041(15)
F1 0.0440(15) 0.0410(15) 0.0509(16) 0.0219(12) -0.0202(12) -0.0106(12)
F2 0.0522(18) 0.105(3) 0.0468(17) 0.0475(18) 0.0021(14) -0.0113(18)
F3 0.143(4) 0.0353(16) 0.064(2) -0.0118(15) -0.044(2) 0.048(2)
C2F 0.0265(18) 0.0216(17) 0.0299(18) 0.0005(14) 0.0025(14) -0.0068(13)
F4 0.0229(11) 0.0321(12) 0.0483(14) -0.0051(10) -0.0014(10) 0.0009(9)
F5 0.0337(12) 0.0424(14) 0.0370(13) -0.0156(11) -0.0014(10) -0.0054(10)
F6 0.0405(14) 0.0418(15) 0.0560(17) 0.0197(13) -0.0078(12) -0.0247(12)
C21B 0.0192(15) 0.0119(13) 0.0179(14) 0.0028(11) 0.0007(11) 0.0000(11)
C22B 0.0177(14) 0.0145(14) 0.0176(14) 0.0026(11) 0.0013(11) 0.0003(11)
C23B 0.0244(16) 0.0138(14) 0.0159(14) 0.0009(11) 0.0003(12) -0.0003(12)
C24B 0.0280(17) 0.0141(14) 0.0170(15) -0.0004(11) 0.0046(12) 0.0037(12)
C25B 0.0192(15) 0.0161(15) 0.0221(16) 0.0017(12) 0.0024(12) 0.0022(11)
C26B 0.0197(15) 0.0132(14) 0.0195(15) 0.0001(11) 0.0004(12) 0.0000(11)
C3F 0.0287(17) 0.0205(16) 0.0186(16) -0.0026(13) -0.0001(13) -0.0003(13)
F7 0.0287(11) 0.0317(12) 0.0265(11) -0.0030(9) 0.0007(9) -0.0101(9)
F8 0.0415(13) 0.0368(13) 0.0342(13) -0.0198(10) -0.0023(10) 0.0030(10)
F9 0.0384(13) 0.0402(13) 0.0227(11) 0.0106(10) -0.0085(9) -0.0098(10)
C4F 0.0212(17) 0.0257(18) 0.037(2) -0.0089(15) 0.0049(15) 0.0040(14)
F10 0.018(2) 0.038(3) 0.035(3) 0.0052(18) -0.0035(16) 0.0065(18)
F11 0.029(3) 0.026(4) 0.081(8) 0.014(5) 0.027(5) -0.002(2)
F12 0.025(2) 0.060(4) 0.047(3) -0.026(3) 0.0074(19) 0.012(2)
F10A 0.030(5) 0.15(3) 0.057(10) -0.061(13) 0.023(5) -0.021(8)
F11A 0.023(5) 0.037(8) 0.17(3) 0.041(12) 0.013(9) 0.008(5)
F12A 0.012(5) 0.034(5) 0.045(9) -0.007(6) 0.013(5) -0.004(4)
C31B 0.0188(14) 0.0146(14) 0.0145(14) 0.0012(11) 0.0020(11) 0.0009(11)
C32B 0.0202(15) 0.0159(15) 0.0202(15) 0.0006(12) 0.0021(12) 0.0015(12)
C33B 0.0184(15) 0.0221(16) 0.0215(16) 0.0016(13) 0.0030(12) -0.0031(12)
C34B 0.0179(15) 0.0299(18) 0.0200(16) 0.0050(13) 0.0039(12) 0.0030(13)
C35B 0.0250(16) 0.0221(17) 0.0196(15) 0.0051(12) 0.0072(13) 0.0086(13)
C36B 0.0237(16) 0.0138(15) 0.0198(15) 0.0020(11) 0.0042(12) 0.0027(12)
C5F 0.0206(16) 0.0279(19) 0.038(2) -0.0036(16) 0.0038(15) -0.0059(14)
F13 0.0261(13) 0.0432(16) 0.121(3) -0.0057(18) -0.0083(15) -0.0111(12)
F14 0.088(3) 0.074(2) 0.145(4) -0.084(3) 0.081(3) -0.058(2)
F15 0.105(3) 0.0337(16) 0.076(2) 0.0201(15) -0.023(2) -0.0355(17)
C6F 0.0289(18) 0.030(2) 0.039(2) 0.0105(16) 0.0129(16) 0.0132(15)
F16 0.0279(12) 0.0438(15) 0.0567(16) 0.0103(12) 0.0098(11) 0.0206(11)
F17 0.0637(18) 0.0415(16) 0.076(2) 0.0388(15) 0.0420(16) 0.0343(14)
F18 0.0498(16) 0.0271(13) 0.0671(19) -0.0117(12) 0.0069(14) 0.0145(11)
C41B 0.0151(14) 0.0147(14) 0.0182(14) 0.0010(11) 0.0033(11) -0.0009(11)
C42B 0.0190(15) 0.0171(15) 0.0188(15) -0.0018(12) 0.0037(12) 0.0010(11)
C43B 0.0195(15) 0.0151(14) 0.0200(15) 0.0023(12) 0.0059(12) 0.0019(11)
C44B 0.0226(16) 0.0208(16) 0.0172(15) 0.0022(12) 0.0045(12) -0.0009(12)
C45B 0.0263(16) 0.0175(15) 0.0191(15) -0.0023(12) 0.0063(13) -0.0030(12)
C46B 0.0219(15) 0.0126(14) 0.0208(15) -0.0002(12) 0.0049(12) -0.0001(11)
C7F 0.0300(18) 0.0216(17) 0.0203(16) 0.0041(13) 0.0036(13) 0.0071(13)
F19 0.0630(18) 0.0159(12) 0.088(2) -0.0080(13) -0.0275(16) 0.0129(11)
F20 0.0329(14) 0.0360(15) 0.121(3) 0.0227(17) 0.0215(16) 0.0146(12)
F21 0.163(4) 0.056(2) 0.0311(14) 0.0239(14) 0.0392(19) 0.071(2)
C8F 0.043(2) 0.0215(17) 0.0232(17) -0.0057(14) 0.0083(15) -0.0004(15)
F22 0.113(3) 0.0361(16) 0.0585(19) -0.0264(14) 0.0361(19) -0.0314(17)
F23 0.055(2) 0.128(4) 0.101(3) -0.087(3) 0.0124(19) 0.014(2)
F24 0.207(5) 0.0412(18) 0.0204(13) -0.0098(12) 0.002(2) 0.022(2)

loop_
_atom_type_symbol
_atom_type_description
_atom_type_scat_dispersion_real
_atom_type_scat_dispersion_imag
_atom_type_scat_source
C C 0.0033 0.0016 'International Tables Vol C Tables 4.2.6.8 and 6.1.1.4'
H H 0.0000 0.0000 'International Tables Vol C Tables 4.2.6.8 and 6.1.1.4'
B B 0.0013 0.0007 'International Tables Vol C Tables 4.2.6.8 and 6.1.1.4'
N N 0.0061 0.0033 'International Tables Vol C Tables 4.2.6.8 and 6.1.1.4'
F F 0.0171 0.0103 'International Tables Vol C Tables 4.2.6.8 and 6.1.1.4'
Mo Mo -1.6832 0.6857 'International Tables Vol C Tables 4.2.6.8 and 6.1.1.4'

loop_
_geom_angle_atom_site_label_1
_geom_angle_atom_site_label_2
_geom_angle_atom_site_label_3
_geom_angle
_geom_angle_site_symmetry_1
_geom_angle_site_symmetry_3
_geom_angle_publ_flag
N3 Mo1 N3A 8.8(8) . . ?
N3 Mo1 C21 128.5(12) . . ?
N3A Mo1 C21 124.1(8) . . ?
N3 Mo1 C11 122.4(11) . . ?
N3A Mo1 C11 126.9(8) . . ?
C21 Mo1 C11 108.81(13) . . ?
N3 Mo1 N1 86.1(12) . . ?
N3A Mo1 N1 90.0(9) . . ?
C21 Mo1 N1 145.31(11) . . ?
C11 Mo1 N1 36.99(11) . . ?
N3 Mo1 N2 91.7(12) . . ?
N3A Mo1 N2 87.3(8) . . ?
C21 Mo1 N2 36.87(11) . . ?
C11 Mo1 N2 145.68(12) . . ?
N1 Mo1 N2 175.32(11) . . ?
N3 Mo1 C22 132.5(13) . . ?
N3A Mo1 C22 135.2(9) . . ?
C21 Mo1 C22 37.24(13) . . ?
C11 Mo1 C22 89.61(13) . . ?
N1 Mo1 C22 122.68(12) . . ?
N2 Mo1 C22 61.66(12) . . ?
N3 Mo1 C12 138.1(13) . . ?
N3A Mo1 C12 135.6(9) . . ?
C21 Mo1 C12 86.40(13) . . ?
C11 Mo1 C12 37.39(13) . . ?
N1 Mo1 C12 61.75(12) . . ?
N2 Mo1 C12 118.09(12) . . ?
C22 Mo1 C12 88.95(13) . . ?
N3 Mo1 C14 79.8(13) . . ?
N3A Mo1 C14 78.5(9) . . ?
C21 Mo1 C14 136.81(13) . . ?
C11 Mo1 C14 58.69(13) . . ?
N1 Mo1 C14 35.17(12) . . ?
N2 Mo1 C14 140.29(11) . . ?
C22 Mo1 C14 145.80(12) . . ?
C12 Mo1 C14 58.43(13) . . ?
N3 Mo1 C24 77.2(13) . . ?
N3A Mo1 C24 77.6(9) . . ?
C21 Mo1 C24 58.25(12) . . ?
C11 Mo1 C24 142.42(13) . . ?
N1 Mo1 C24 147.77(12) . . ?
N2 Mo1 C24 34.85(10) . . ?
C22 Mo1 C24 58.32(12) . . ?
C12 Mo1 C24 143.65(12) . . ?
C14 Mo1 C24 155.88(12) . . ?
N3 Mo1 C13 106.4(12) . . ?
N3A Mo1 C13 101.7(8) . . ?
C21 Mo1 C13 102.21(13) . . ?
C11 Mo1 C13 60.07(13) . . ?
N1 Mo1 C13 60.10(12) . . ?
N2 Mo1 C13 116.75(12) . . ?
C22 Mo1 C13 120.42(13) . . ?
C12 Mo1 C13 35.38(13) . . ?
C14 Mo1 C13 34.64(13) . . ?
C24 Mo1 C13 151.24(12) . . ?
N3 Mo1 C23 97.7(12) . . ?
N3A Mo1 C23 101.9(9) . . ?
C21 Mo1 C23 59.63(12) . . ?
C11 Mo1 C23 108.14(13) . . ?
N1 Mo1 C23 124.81(12) . . ?
N2 Mo1 C23 59.58(11) . . ?
C22 Mo1 C23 35.43(12) . . ?
C12 Mo1 C23 122.11(13) . . ?
C14 Mo1 C23 159.61(13) . . ?
C24 Mo1 C23 34.29(12) . . ?
C13 Mo1 C23 155.79(13) . . ?
C14 N1 C11 105.9(3) . . ?
C14 N1 Mo1 76.52(19) . . ?
C11 N1 Mo1 70.49(19) . . ?
N1 C11 C12 108.8(3) . . ?
N1 C11 C111 121.5(3) . . ?
C12 C11 C111 129.0(3) . . ?
N1 C11 Mo1 72.51(19) . . ?
C12 C11 Mo1 74.0(2) . . ?
C111 C11 Mo1 126.9(3) . . ?
C13 C12 C11 107.2(3) . . ?
C13 C12 Mo1 76.1(2) . . ?
C11 C12 Mo1 68.59(19) . . ?
C14 C13 C12 106.0(3) . . ?
C14 C13 Mo1 71.1(2) . . ?
C12 C13 Mo1 68.48(19) . . ?
N1 C14 C13 112.1(3) . . ?
N1 C14 C141 120.0(3) . . ?
C13 C14 C141 127.7(4) . . ?
N1 C14 Mo1 68.31(19) . . ?
C13 C14 Mo1 74.3(2) . . ?
C141 C14 Mo1 129.3(2) . . ?
C24 N2 C21 105.5(3) . . ?
C24 N2 Mo1 76.70(18) . . ?
C21 N2 Mo1 69.69(18) . . ?
N2 C21 C22 109.5(3) . . ?
N2 C21 C211 120.1(3) . . ?
C22 C21 C211 129.8(3) . . ?
N2 C21 Mo1 73.44(18) . . ?
C22 C21 Mo1 74.1(2) . . ?
C211 C21 Mo1 125.9(2) . . ?
C23 C22 C21 106.6(3) . . ?
C23 C22 Mo1 76.6(2) . . ?
C21 C22 Mo1 68.71(19) . . ?
C24 C23 C22 106.3(3) . . ?
C24 C23 Mo1 71.65(19) . . ?
C22 C23 Mo1 67.93(19) . . ?
N2 C24 C23 112.1(3) . . ?
N2 C24 C241 120.1(3) . . ?
C23 C24 C241 127.4(3) . . ?
N2 C24 Mo1 68.45(17) . . ?
C23 C24 Mo1 74.1(2) . . ?
C241 C24 Mo1 130.2(2) . . ?
C34 N3 C31 108.4(11) . . ?
C34 N3 Mo1 125.4(14) . . ?
C31 N3 Mo1 126.2(14) . . ?
C32 C31 N3 109.5(12) . . ?
C32 C31 C311 128.2(18) . . ?
N3 C31 C311 122.3(19) . . ?
C31 C32 C33 106.4(13) . . ?
C34 C33 C32 105.1(13) . . ?
N3 C34 C33 110.4(13) . . ?
N3 C34 C341 123.2(19) . . ?
C33 C34 C341 126.3(15) . . ?
C34A N3A C31A 109.6(10) . . ?
C34A N3A Mo1 124.4(11) . . ?
C31A N3A Mo1 125.6(11) . . ?
C32A C31A N3A 110.2(13) . . ?
C32A C31A C351 126.4(12) . . ?
N3A C31A C351 123.4(13) . . ?
C31A C32A C33A 106.6(11) . . ?
C32A C33A C34A 105.6(11) . . ?
N3A C34A C33A 108.0(13) . . ?
N3A C34A C361 124.1(15) . . ?
C33A C34A C361 127.9(16) . . ?
C31B B1 C11B 111.3(2) . . ?
C31B B1 C41B 107.6(2) . . ?
C11B B1 C41B 112.1(3) . . ?
C31B B1 C21B 113.0(3) . . ?
C11B B1 C21B 102.6(2) . . ?
C41B B1 C21B 110.3(2) . . ?
C16B C11B C12B 115.8(3) . . ?
C16B C11B B1 122.8(3) . . ?
C12B C11B B1 121.0(3) . . ?
C13B C12B C11B 122.4(3) . . ?
C12B C13B C14B 120.6(3) . . ?
C12B C13B C1F 120.7(3) . . ?
C14B C13B C1F 118.6(3) . . ?
C15B C14B C13B 118.1(3) . . ?
C14B C15B C16B 121.3(3) . . ?
C14B C15B C2F 121.3(3) . . ?
C16B C15B C2F 117.4(3) . . ?
C15B C16B C11B 121.8(3) . . ?
F3 C1F F1 107.7(4) . . ?
F3 C1F F2 105.7(4) . . ?
F1 C1F F2 104.2(3) . . ?
F3 C1F C13B 112.6(3) . . ?
F1 C1F C13B 113.8(3) . . ?
F2 C1F C13B 112.2(3) . . ?
F6 C2F F4 105.6(3) . . ?
F6 C2F F5 106.5(3) . . ?
F4 C2F F5 105.3(3) . . ?
F6 C2F C15B 113.4(3) . . ?
F4 C2F C15B 112.4(3) . . ?
F5 C2F C15B 112.9(3) . . ?
C22B C21B C26B 115.2(3) . . ?
C22B C21B B1 125.8(3) . . ?
C26B C21B B1 118.8(3) . . ?
C23B C22B C21B 122.1(3) . . ?
C24B C23B C22B 121.2(3) . . ?
C24B C23B C3F 120.0(3) . . ?
C22B C23B C3F 118.8(3) . . ?
C23B C24B C25B 118.1(3) . . ?
C24B C25B C26B 120.5(3) . . ?
C24B C25B C4F 121.0(3) . . ?
C26B C25B C4F 118.5(3) . . ?
C25B C26B C21B 122.9(3) . . ?
F8 C3F F7 106.7(3) . . ?
F8 C3F F9 106.5(3) . . ?
F7 C3F F9 105.8(3) . . ?
F8 C3F C23B 113.2(3) . . ?
F7 C3F C23B 112.7(3) . . ?
F9 C3F C23B 111.5(3) . . ?
F11A C4F F11 115.6(11) . . ?
F11A C4F F12 74(2) . . ?
F11 C4F F12 110.6(5) . . ?
F11A C4F F12A 108.2(18) . . ?
F11 C4F F12A 17.9(10) . . ?
F12 C4F F12A 126.0(9) . . ?
F11A C4F F10 29(2) . . ?
F11 C4F F10 105.3(8) . . ?
F12 C4F F10 103.2(4) . . ?
F12A C4F F10 91.4(11) . . ?
F11A C4F F10A 106.5(11) . . ?
F11 C4F F10A 78.8(11) . . ?
F12 C4F F10A 38.1(14) . . ?
F12A C4F F10A 96.6(13) . . ?
F10 C4F F10A 133.3(14) . . ?
F11A C4F C25B 121.4(9) . . ?
F11 C4F C25B 114.9(7) . . ?
F12 C4F C25B 112.7(4) . . ?
F12A C4F C25B 110.6(11) . . ?
F10 C4F C25B 109.1(4) . . ?
F10A C4F C25B 110.7(8) . . ?
C36B C31B C32B 115.4(3) . . ?
C36B C31B B1 122.5(3) . . ?
C32B C31B B1 122.1(3) . . ?
C33B C32B C31B 122.3(3) . . ?
C34B C33B C32B 121.0(3) . . ?
C34B C33B C5F 120.2(3) . . ?
C32B C33B C5F 118.8(3) . . ?
C35B C34B C33B 117.7(3) . . ?
C34B C35B C36B 121.1(3) . . ?
C34B C35B C6F 120.7(3) . . ?
C36B C35B C6F 118.0(3) . . ?
C35B C36B C31B 122.4(3) . . ?
F14 C5F F13 108.5(4) . . ?
F14 C5F F15 106.7(4) . . ?
F13 C5F F15 104.0(4) . . ?
F14 C5F C33B 112.4(3) . . ?
F13 C5F C33B 113.2(3) . . ?
F15 C5F C33B 111.5(3) . . ?
F16 C6F F18 106.2(3) . . ?
F16 C6F F17 106.3(3) . . ?
F18 C6F F17 106.4(4) . . ?
F16 C6F C35B 114.1(3) . . ?
F18 C6F C35B 112.2(3) . . ?
F17 C6F C35B 111.1(3) . . ?
C42B C41B C46B 115.9(3) . . ?
C42B C41B B1 123.6(3) . . ?
C46B C41B B1 120.5(3) . . ?
C43B C42B C41B 122.1(3) . . ?
C44B C43B C42B 120.9(3) . . ?
C44B C43B C7F 119.7(3) . . ?
C42B C43B C7F 119.3(3) . . ?
C43B C44B C45B 117.9(3) . . ?
C44B C45B C46B 121.0(3) . . ?
C44B C45B C8F 119.6(3) . . ?
C46B C45B C8F 119.4(3) . . ?
C45B C46B C41B 122.2(3) . . ?
F21 C7F F19 105.7(4) . . ?
F21 C7F F20 106.7(4) . . ?
F19 C7F F20 103.8(3) . . ?
F21 C7F C43B 114.0(3) . . ?
F19 C7F C43B 113.7(3) . . ?
F20 C7F C43B 112.1(3) . . ?
F23 C8F F24 106.7(4) . . ?
F23 C8F F22 106.1(4) . . ?
F24 C8F F22 105.4(4) . . ?
F23 C8F C45B 112.8(3) . . ?
F24 C8F C45B 113.3(3) . . ?
F22 C8F C45B 111.9(3) . . ?

loop_
_geom_bond_atom_site_label_1
_geom_bond_atom_site_label_2
_geom_bond_distance
_geom_bond_site_symmetry_2
_geom_bond_publ_flag
Mo1 N3 2.179(14) . ?
Mo1 N3A 2.183(10) . ?
Mo1 C21 2.203(3) . ?
Mo1 C11 2.208(3) . ?
Mo1 N1 2.234(3) . ?
Mo1 N2 2.252(3) . ?
Mo1 C22 2.274(3) . ?
Mo1 C12 2.280(3) . ?
Mo1 C14 2.338(3) . ?
Mo1 C24 2.356(3) . ?
Mo1 C13 2.379(3) . ?
Mo1 C23 2.387(3) . ?
N1 C14 1.385(5) . ?
N1 C11 1.409(4) . ?
C11 C12 1.440(5) . ?
C11 C111 1.497(5) . ?
C12 C13 1.419(5) . ?
C13 C14 1.405(5) . ?
C14 C141 1.493(5) . ?
N2 C24 1.383(4) . ?
N2 C21 1.410(4) . ?
C21 C22 1.431(5) . ?
C21 C211 1.490(5) . ?
C22 C23 1.422(5) . ?
C23 C24 1.399(5) . ?
C24 C241 1.494(5) . ?
N3 C34 1.352(15) . ?
N3 C31 1.399(15) . ?
C31 C32 1.38(2) . ?
C31 C311 1.476(14) . ?
C32 C33 1.473(16) . ?
C33 C34 1.41(2) . ?
C34 C341 1.471(14) . ?
N3A C34A 1.345(13) . ?
N3A C31A 1.396(12) . ?
C31A C32A 1.377(19) . ?
C31A C351 1.463(14) . ?
C32A C33A 1.45(2) . ?
C33A C34A 1.467(19) . ?
C34A C361 1.471(15) . ?
B1 C31B 1.637(5) . ?
B1 C11B 1.640(5) . ?
B1 C41B 1.645(5) . ?
B1 C21B 1.648(5) . ?
C11B C16B 1.398(4) . ?
C11B C12B 1.410(4) . ?
C12B C13B 1.385(4) . ?
C13B C14B 1.393(5) . ?
C13B C1F 1.503(5) . ?
C14B C15B 1.380(5) . ?
C15B C16B 1.397(4) . ?
C15B C2F 1.493(5) . ?
C1F F3 1.307(5) . ?
C1F F1 1.322(5) . ?
C1F F2 1.339(5) . ?
C2F F6 1.340(4) . ?
C2F F4 1.346(4) . ?
C2F F5 1.348(4) . ?
C21B C22B 1.403(4) . ?
C21B C26B 1.407(4) . ?
C22B C23B 1.396(4) . ?
C23B C24B 1.387(5) . ?
C23B C3F 1.497(4) . ?
C24B C25B 1.389(5) . ?
C25B C26B 1.390(4) . ?
C25B C4F 1.493(5) . ?
C3F F8 1.337(4) . ?
C3F F7 1.345(4) . ?
C3F F9 1.348(4) . ?
C4F F11A 1.210(18) . ?
C4F F11 1.299(13) . ?
C4F F12 1.319(6) . ?
C4F F12A 1.37(3) . ?
C4F F10 1.394(7) . ?
C4F F10A 1.427(17) . ?
C31B C36B 1.404(4) . ?
C31B C32B 1.404(4) . ?
C32B C33B 1.396(4) . ?
C33B C34B 1.393(5) . ?
C33B C5F 1.500(5) . ?
C34B C35B 1.385(5) . ?
C35B C36B 1.394(5) . ?
C35B C6F 1.497(5) . ?
C5F F14 1.289(5) . ?
C5F F13 1.314(4) . ?
C5F F15 1.324(5) . ?
C6F F16 1.330(5) . ?
C6F F18 1.339(5) . ?
C6F F17 1.347(4) . ?
C41B C42B 1.401(4) . ?
C41B C46B 1.404(4) . ?
C42B C43B 1.397(4) . ?
C43B C44B 1.390(5) . ?
C43B C7F 1.498(4) . ?
C44B C45B 1.390(5) . ?
C45B C46B 1.392(5) . ?
C45B C8F 1.506(5) . ?
C7F F21 1.310(4) . ?
C7F F19 1.321(4) . ?
C7F F20 1.326(4) . ?
C8F F23 1.296(5) . ?
C8F F24 1.314(5) . ?
C8F F22 1.321(5) . ?
